data_4322454
loop_
_publ_author_name
'Kun Wang'
'Jonathan M. McConnachie'
'Edward I. Stiefel'

_publ_section_title
;
 Syntheses of Metal Dithiolene Complexes from Thiometalates by Induced
 Internal Redox Reactions
;
_journal_name_full 'Inorganic Chemistry'
_journal_page_first 4334
_journal_page_last 4341
_journal_paper_doi 10.1021/ic990204k
_journal_volume 38
_journal_year 1999
_chemical_formula_sum 'C12 F18 Mo S6'
_chemical_formula_weight 774.42
_chemical_name_systematic
;
 ?
;
_space_group_IT_number 176
_symmetry_cell_setting hexagonal
_symmetry_space_group_name_Hall '-P 6c'
_symmetry_space_group_name_H-M 'P 63/m'
_atom_sites_solution_hydrogens geom
_atom_sites_solution_primary direct
_atom_sites_solution_secondary difmap
_audit_creation_method SHELXL
_cell_angle_alpha 90.00
_cell_angle_beta 90.00
_cell_angle_gamma 120.00
_cell_formula_units_Z 3
_cell_length_a 9.6795(14)
_cell_length_b 9.6795(14)
_cell_length_c 13.951(3)
_cell_measurement_temperature 293(2)
_cell_volume 1132.0(3)
_computing_structure_refinement 'SHELXL-93 (Sheldrick, 1993)'
_computing_structure_solution 'SHELXS-86 (Sheldrick, 1990)'
_diffrn_ambient_temperature 293(2)
_diffrn_radiation_monochromator graphite
_diffrn_radiation_source 'fine-focus sealed tube'
_diffrn_radiation_type MoK\a
_diffrn_radiation_wavelength 0.71073
_diffrn_reflns_av_R_equivalents 0.0202
_diffrn_reflns_av_sigmaI/netI 0.0184
_diffrn_reflns_limit_h_max 10
_diffrn_reflns_limit_h_min 0
_diffrn_reflns_limit_k_max 10
_diffrn_reflns_limit_k_min 0
_diffrn_reflns_limit_l_max 18
_diffrn_reflns_limit_l_min -18
_diffrn_reflns_number 2036
_diffrn_reflns_theta_max 27.48
_diffrn_reflns_theta_min 2.43
_exptl_absorpt_coefficient_mu 1.282
_exptl_crystal_density_diffrn 2.272
_exptl_crystal_F_000 744
_refine_diff_density_max 1.718
_refine_diff_density_min -1.323
_refine_diff_density_rms 0.236
_refine_ls_extinction_coef 0.0201(43)
_refine_ls_extinction_expression Fc^*^=kFc[1+0.001xFc^2^\l^3^/sin(2\q)]^-1/4^
_refine_ls_extinction_method SHELXL
_refine_ls_goodness_of_fit_all 1.144
_refine_ls_goodness_of_fit_obs 1.177
_refine_ls_matrix_type full
_refine_ls_number_parameters 86
_refine_ls_number_reflns 908
_refine_ls_number_restraints 0
_refine_ls_restrained_S_all 1.144
_refine_ls_restrained_S_obs 1.177
_refine_ls_R_factor_all 0.1062
_refine_ls_R_factor_obs 0.1036
_refine_ls_shift/esd_max -0.003
_refine_ls_shift/esd_mean 0.001
_refine_ls_structure_factor_coef Fsqd
_refine_ls_weighting_details 'w=1/[\s^2^(Fo^2^)+(0.0555P)^2^+34.9163P] where P=(Fo^2^+2Fc^2^)/3'
_refine_ls_weighting_scheme calc
_refine_ls_wR_factor_all 0.2854
_refine_ls_wR_factor_obs 0.2836
_reflns_number_observed 852
_reflns_number_total 908
_reflns_observed_criterion >2sigma(I)
_cod_data_source_file ic990204k_4.cif
_cod_data_source_block test
_cod_depositor_comments
;
The following automatic conversions were performed:

'_refine_ls_weighting_scheme' value 'calc
w=1/[\s^2^(Fo^2^)+(0.0555P)^2^+34.9163P] where P=(Fo^2^+2Fc^2^)/3'
was changed to 'calc'. New tag '_refine_ls_weighting_details' was
created. The value of the new tag was set to
'w=1/[\s^2^(Fo^2^)+(0.0555P)^2^+34.9163P] where P=(Fo^2^+2Fc^2^)/3'.

Automatic conversion script
Id: cif_fix_values 3143 2015-03-26 13:38:13Z robertas 
;
_cod_database_code 4322454

loop_
_symmetry_equiv_pos_as_xyz
'x, y, z'
'-y, x-y, z'
'-x+y, -x, z'
'-x, -y, z+1/2'
'y, -x+y, z+1/2'
'x-y, x, z+1/2'
'-x, -y, -z'
'y, -x+y, -z'
'x-y, x, -z'
'x, y, -z-1/2'
'-y, x-y, -z-1/2'
'-x+y, -x, -z-1/2'

loop_
_atom_site_aniso_label
_atom_site_aniso_U_11
_atom_site_aniso_U_22
_atom_site_aniso_U_33
_atom_site_aniso_U_23
_atom_site_aniso_U_13
_atom_site_aniso_U_12
Mo1 0.0245(9) 0.0245(9) 0.063(2) 0.000 0.000 0.0122(4)
S1 0.044(2) 0.050(2) 0.077(3) -0.005(2) -0.007(2) 0.015(2)
C1 0.033(6) 0.038(6) 0.091(9) -0.004(6) -0.008(6) 0.020(5)
C10 0.045(9) 0.044(9) 0.154(22) -0.021(11) -0.018(12) 0.009(7)
F11 0.064(16) 0.081(23) 0.217(49) -0.053(27) -0.077(26) 0.034(17)
F12 0.073(20) 0.108(30) 0.152(29) -0.079(25) 0.018(19) -0.014(17)
F13 0.111(30) 0.039(12) 0.170(31) -0.043(15) -0.025(24) 0.021(15)
F11A 0.042(16) 0.104(31) 0.230(51) 0.029(32) -0.020(23) 0.027(18)
F12A 0.098(34) 0.077(21) 0.091(29) -0.017(18) -0.046(25) 0.009(19)
F13A 0.087(30) 0.085(26) 0.171(43) -0.007(30) 0.005(29) 0.047(23)

loop_
_atom_site_label
_atom_site_type_symbol
_atom_site_fract_x
_atom_site_fract_y
_atom_site_fract_z
_atom_site_U_iso_or_equiv
_atom_site_thermal_displace_type
_atom_site_occupancy
_atom_site_calc_flag
_atom_site_refinement_flags
_atom_site_disorder_group
Mo1 Mo 0.3333 0.6667 0.7500 0.0374(9) Uani 1 d S .
S1 S 0.1357(4) 0.5013(5) 0.6393(3) 0.0606(12) Uani 1 d . .
C1 C 0.0001(14) 0.3387(15) 0.7010(11) 0.053(3) Uani 1 d . .
C10 C -0.1273(21) 0.2093(21) 0.6363(21) 0.086(7) Uani 1 d . .
F11 F -0.2624(46) 0.2083(54) 0.6360(47) 0.121(19) Uani 0.56(8) d P 1
F12 F -0.0687(48) 0.2150(61) 0.5473(34) 0.137(22) Uani 0.56(8) d P 1
F13 F -0.1680(66) 0.0638(33) 0.6697(36) 0.114(15) Uani 0.56(8) d P 1
F11A F -0.2655(56) 0.1550(70) 0.6750(55) 0.130(19) Uani 0.44(8) d P 2
F12A F -0.1321(72) 0.2674(49) 0.5554(38) 0.104(21) Uani 0.44(8) d P 2
F13A F -0.0839(74) 0.1087(67) 0.6291(45) 0.112(17) Uani 0.44(8) d P 2

loop_
_atom_type_symbol
_atom_type_description
_atom_type_scat_dispersion_real
_atom_type_scat_dispersion_imag
_atom_type_scat_source
C C 0.0033 0.0016 'International Tables Vol C Tables 4.2.6.8 and 6.1.1.4'
F F 0.0171 0.0103 'International Tables Vol C Tables 4.2.6.8 and 6.1.1.4'
S S 0.1246 0.1234 'International Tables Vol C Tables 4.2.6.8 and 6.1.1.4'
Mo Mo -1.6832 0.6857 'International Tables Vol C Tables 4.2.6.8 and 6.1.1.4'

loop_
_geom_angle_atom_site_label_1
_geom_angle_atom_site_label_2
_geom_angle_atom_site_label_3
_geom_angle
_geom_angle_site_symmetry_1
_geom_angle_site_symmetry_3
_geom_angle_publ_flag
S1 Mo1 S1 82.0(2) 12_567 3_565 ?
S1 Mo1 S1 81.7(2) 12_567 10_557 ?
S1 Mo1 S1 135.65(7) 3_565 10_557 ?
S1 Mo1 S1 135.64(7) 12_567 . ?
S1 Mo1 S1 81.7(2) 3_565 . ?
S1 Mo1 S1 82.0(2) 10_557 . ?
S1 Mo1 S1 81.7(2) 12_567 11_667 ?
S1 Mo1 S1 135.64(7) 3_565 11_667 ?
S1 Mo1 S1 81.7(2) 10_557 11_667 ?
S1 Mo1 S1 135.64(7) . 11_667 ?
S1 Mo1 S1 135.64(7) 12_567 2_665 ?
S1 Mo1 S1 81.7(2) 3_565 2_665 ?
S1 Mo1 S1 135.64(7) 10_557 2_665 ?
S1 Mo1 S1 81.7(2) . 2_665 ?
S1 Mo1 S1 82.0(2) 11_667 2_665 ?
C1 S1 Mo1 106.7(5) . . ?
C1 C1 C10 126.0(11) 10_557 . ?
C1 C1 S1 120.5(5) 10_557 . ?
C10 C1 S1 113.1(13) . . ?
F13A C10 F12A 112.1(39) . . ?
F13A C10 F11A 113.8(35) . . ?
F12A C10 F11A 107.1(34) . . ?
F11 C10 F13 103.1(26) . . ?
F11 C10 F12 113.3(37) . . ?
F13 C10 F12 104.9(28) . . ?
F13A C10 C1 103.8(27) . . ?
F12A C10 C1 110.6(21) . . ?
F11A C10 C1 109.5(35) . . ?
F11 C10 C1 113.7(22) . . ?
F13 C10 C1 110.3(23) . . ?
F12 C10 C1 110.9(18) . . ?

loop_
_geom_bond_atom_site_label_1
_geom_bond_atom_site_label_2
_geom_bond_distance
_geom_bond_site_symmetry_2
_geom_bond_publ_flag
Mo1 S1 2.355(4) 12_567 ?
Mo1 S1 2.355(4) 3_565 ?
Mo1 S1 2.355(4) 10_557 ?
Mo1 S1 2.355(4) . ?
Mo1 S1 2.355(4) 11_667 ?
Mo1 S1 2.355(4) 2_665 ?
S1 C1 1.695(14) . ?
C1 C1 1.37(3) 10_557 ?
C1 C10 1.54(2) . ?
C10 F13A 1.24(4) . ?
C10 F12A 1.27(4) . ?
C10 F11A 1.29(6) . ?
C10 F11 1.30(4) . ?
C10 F13 1.34(4) . ?
C10 F12 1.35(4) . ?
